data_4315204
loop_
_publ_author_name
'Richard D. Adams'
'Eszter Trufan'

_publ_section_title
;
 Rhodium-Germanium Carbonyl Complexes
;
_journal_name_full 'Inorganic Chemistry'
_journal_page_first 3029
_journal_page_last 3034
_journal_paper_doi 10.1021/ic9025848
_journal_volume 49
_journal_year 2010
_chemical_formula_sum 'C66 H67 Ge3 O6 P Pt Rh2'
_chemical_formula_weight 1605.85
_chemical_name_systematic
; 
 ? 
;
_space_group_IT_number 2
_symmetry_cell_setting triclinic
_symmetry_space_group_name_Hall '-P 1'
_symmetry_space_group_name_H-M 'P -1'
_atom_sites_solution_hydrogens geom
_atom_sites_solution_primary direct
_atom_sites_solution_secondary difmap
_audit_creation_method SHELXL-97
_cell_angle_alpha 73.1720(10)
_cell_angle_beta 75.0410(10)
_cell_angle_gamma 80.8620(10)
_cell_formula_units_Z 2
_cell_length_a 13.9155(8)
_cell_length_b 14.3362(8)
_cell_length_c 17.1910(10)
_cell_measurement_reflns_used 4558
_cell_measurement_temperature 294(2)
_cell_measurement_theta_max 28.20
_cell_measurement_theta_min 2.54
_cell_volume 3158.3(3)
_computing_cell_refinement 'SAINT+  V6.45 (Bruker, 2003)'
_computing_data_collection 'SMART V5.632 (Bruker, 2005)'
_computing_data_reduction 'SAINT+  V6.45'
_computing_molecular_graphics 'SHELXTL V6.1 (Sheldrick, 2000)'
_computing_publication_material 'SHELXTL V6.1'
_computing_structure_refinement 'SHELXL-97 (Sheldrick, 1997)'
_computing_structure_solution 'SHELXS-97 (Sheldrick, 1990)'
_diffrn_ambient_temperature 294(2)
_diffrn_measured_fraction_theta_full 0.997
_diffrn_measured_fraction_theta_max 0.997
_diffrn_measurement_device_type 'Bruker SMART APEX CCD diffractometer'
_diffrn_measurement_method 'omega scans'
_diffrn_radiation_monochromator graphite
_diffrn_radiation_source 'fine-focus sealed tube'
_diffrn_radiation_type MoK\a
_diffrn_radiation_wavelength 0.71073
_diffrn_reflns_av_R_equivalents 0.0680
_diffrn_reflns_av_sigmaI/netI 0.1032
_diffrn_reflns_limit_h_max 17
_diffrn_reflns_limit_h_min -17
_diffrn_reflns_limit_k_max 17
_diffrn_reflns_limit_k_min -17
_diffrn_reflns_limit_l_max 21
_diffrn_reflns_limit_l_min -21
_diffrn_reflns_number 28816
_diffrn_reflns_theta_full 26.37
_diffrn_reflns_theta_max 26.37
_diffrn_reflns_theta_min 1.52
_diffrn_standards_decay_% <1
_exptl_absorpt_coefficient_mu 4.200
_exptl_absorpt_correction_T_max 1.000
_exptl_absorpt_correction_T_min 0.463
_exptl_absorpt_correction_type multi-scan
_exptl_absorpt_process_details '(SADABS, Bruker, 1997)'
_exptl_crystal_colour orange
_exptl_crystal_density_diffrn 1.689
_exptl_crystal_density_method 'not measured'
_exptl_crystal_description bar
_exptl_crystal_F_000 1580
_exptl_crystal_size_max 0.40
_exptl_crystal_size_mid 0.10
_exptl_crystal_size_min 0.07
_refine_diff_density_max 2.763
_refine_diff_density_min -3.245
_refine_diff_density_rms 0.199
_refine_ls_extinction_method none
_refine_ls_goodness_of_fit_ref 1.064
_refine_ls_hydrogen_treatment constr
_refine_ls_matrix_type full
_refine_ls_number_parameters 721
_refine_ls_number_reflns 12878
_refine_ls_number_restraints 0
_refine_ls_restrained_S_all 1.064
_refine_ls_R_factor_all 0.1126
_refine_ls_R_factor_gt 0.0745
_refine_ls_shift/su_max 0.001
_refine_ls_shift/su_mean 0.000
_refine_ls_structure_factor_coef Fsqd
_refine_ls_weighting_details 'calc w=1/[\s^2^(Fo^2^)+(0.0774P)^2^+0.0000P] where P=(Fo^2^+2Fc^2^)/3'
_refine_ls_weighting_scheme calc
_refine_ls_wR_factor_gt 0.1582
_refine_ls_wR_factor_ref 0.1749
_reflns_number_gt 8856
_reflns_number_total 12878
_reflns_threshold_expression >2sigma(I)
_cod_data_source_file ic9025848_si_001_3.cif
_cod_data_source_block Rh2PtGe3PO6C66H67
_cod_depositor_comments
;
The following automatic conversions were performed:

'_symmetry_cell_setting' value 'Triclinic' changed to 'triclinic'
according to the built-in table from CIF Core dictionary named
'cif_core.dic' version 2.4.1 from 2010-06-29.

Automatic conversion script
Id: cif_fix_values 1646 2011-03-28 12:23:43Z adriana 

The following automatic conversions were performed:

'_refine_ls_hydrogen_treatment' value 'constr.' was replaced with the
value 'constr' as specified in the replacement file
'src/cod-tools/trunk/data/replacement-values/replacement_values.lst'.

Automatic conversion script
Id: cif_fix_values 5376 2017-05-30 11:51:03Z andrius 
;
_cod_database_code 4315204

loop_
_symmetry_equiv_pos_as_xyz
'x, y, z'
'-x, -y, -z'

loop_
_atom_site_label
_atom_site_type_symbol
_atom_site_fract_x
_atom_site_fract_y
_atom_site_fract_z
_atom_site_U_iso_or_equiv
_atom_site_adp_type
_atom_site_occupancy
_atom_site_symmetry_multiplicity
_atom_site_calc_flag
_atom_site_refinement_flags
_atom_site_disorder_assembly
_atom_site_disorder_group
Pt1 Pt 0.07211(3) 0.30204(3) 0.81979(3) 0.03649(14) Uani 1 1 d . . .
Rh1 Rh 0.27837(6) 0.27589(6) 0.78778(5) 0.0360(2) Uani 1 1 d . . .
Rh2 Rh 0.16711(6) 0.22584(6) 0.68441(5) 0.0355(2) Uani 1 1 d . . .
Ge1 Ge 0.42711(8) 0.29724(9) 0.83538(8) 0.0408(3) Uani 1 1 d . . .
Ge2 Ge 0.10765(8) 0.15349(9) 0.59058(7) 0.0418(3) Uani 1 1 d . . .
Ge3 Ge 0.34448(8) 0.17069(9) 0.68989(7) 0.0382(3) Uani 1 1 d . . .
P1 P -0.08132(19) 0.2997(2) 0.91736(19) 0.0391(7) Uani 1 1 d . . .
O11 O 0.1674(6) 0.4297(7) 0.8810(7) 0.070(3) Uani 1 1 d . . .
O12 O 0.3173(8) 0.4673(8) 0.6546(6) 0.078(3) Uani 1 1 d . . .
O13 O 0.2641(6) 0.0877(7) 0.9273(6) 0.058(2) Uani 1 1 d . . .
O21 O -0.0112(7) 0.3848(7) 0.6703(5) 0.069(3) Uani 1 1 d . . .
O22 O 0.2383(7) 0.3774(7) 0.5233(6) 0.069(3) Uani 1 1 d . . .
O23 O 0.1212(6) 0.0404(6) 0.8217(5) 0.055(2) Uani 1 1 d . . .
C11 C 0.1653(8) 0.3620(9) 0.8579(8) 0.048(3) Uani 1 1 d . . .
C12 C 0.3065(8) 0.3940(10) 0.7042(8) 0.048(3) Uani 1 1 d . . .
C13 C 0.2697(8) 0.1579(9) 0.8733(8) 0.045(3) Uani 1 1 d . . .
C21 C 0.0364(8) 0.3230(9) 0.7100(7) 0.044(3) Uani 1 1 d . . .
C22 C 0.2125(8) 0.3214(9) 0.5829(7) 0.041(3) Uani 1 1 d . . .
C23 C 0.1355(7) 0.1103(8) 0.7685(7) 0.038(2) Uani 1 1 d . . .
C31 C 0.3691(7) 0.0293(8) 0.7339(7) 0.039(3) Uani 1 1 d . . .
C32 C 0.4170(8) -0.0121(9) 0.7979(8) 0.048(3) Uani 1 1 d . . .
H32 H 0.4407 0.0289 0.8205 0.058 Uiso 1 1 calc R . .
C33 C 0.4313(8) -0.1119(9) 0.8302(9) 0.057(3) Uani 1 1 d . . .
H33 H 0.4649 -0.1373 0.8732 0.069 Uiso 1 1 calc R . .
C34 C 0.3951(10) -0.1738(10) 0.7981(9) 0.064(4) Uani 1 1 d . . .
H34 H 0.4037 -0.2412 0.8196 0.077 Uiso 1 1 calc R . .
C35 C 0.3466(10) -0.1348(10) 0.7343(9) 0.063(4) Uani 1 1 d . . .
H35 H 0.3221 -0.1761 0.7125 0.075 Uiso 1 1 calc R . .
C36 C 0.3341(9) -0.0360(9) 0.7024(7) 0.050(3) Uani 1 1 d . . .
H36 H 0.3016 -0.0111 0.6587 0.060 Uiso 1 1 calc R . .
C37 C 0.4578(8) 0.2049(9) 0.5950(7) 0.047(3) Uani 1 1 d . . .
C38 C 0.4751(9) 0.2975(11) 0.5505(8) 0.066(4) Uani 1 1 d . . .
H38 H 0.4307 0.3483 0.5656 0.079 Uiso 1 1 calc R . .
C39 C 0.5572(11) 0.3214(14) 0.4823(9) 0.084(5) Uani 1 1 d . . .
H39 H 0.5668 0.3862 0.4534 0.101 Uiso 1 1 calc R . .
C40 C 0.6211(11) 0.2475(16) 0.4602(11) 0.088(6) Uani 1 1 d . . .
H40 H 0.6755 0.2611 0.4152 0.106 Uiso 1 1 calc R . .
C41 C 0.6064(11) 0.1537(16) 0.5031(11) 0.093(6) Uani 1 1 d . . .
H41 H 0.6519 0.1036 0.4877 0.111 Uiso 1 1 calc R . .
C42 C 0.5245(8) 0.1300(10) 0.5702(8) 0.058(4) Uani 1 1 d . . .
H42 H 0.5148 0.0650 0.5980 0.069 Uiso 1 1 calc R . .
C43 C 0.3959(8) 0.3082(9) 0.9510(8) 0.049(3) Uani 1 1 d . . .
C44 C 0.4621(9) 0.3531(10) 0.9730(9) 0.062(4) Uani 1 1 d . . .
H44 H 0.5161 0.3799 0.9323 0.074 Uiso 1 1 calc R . .
C45 C 0.4500(11) 0.3594(12) 1.0555(10) 0.071(4) Uani 1 1 d . . .
H45 H 0.4939 0.3918 1.0688 0.086 Uiso 1 1 calc R . .
C46 C 0.3720(13) 0.3165(11) 1.1161(9) 0.072(5) Uani 1 1 d . . .
H46 H 0.3637 0.3186 1.1710 0.086 Uiso 1 1 calc R . .
C47 C 0.3084(12) 0.2720(11) 1.0959(9) 0.071(4) Uani 1 1 d . . .
H47 H 0.2555 0.2438 1.1370 0.086 Uiso 1 1 calc R . .
C48 C 0.3198(10) 0.2673(10) 1.0146(8) 0.062(4) Uani 1 1 d . . .
H48 H 0.2743 0.2354 1.0027 0.075 Uiso 1 1 calc R . .
C49 C 0.4946(9) 0.4164(8) 0.7703(8) 0.046(3) Uani 1 1 d . . .
C50 C 0.5932(10) 0.4120(10) 0.7232(9) 0.062(4) Uani 1 1 d . . .
H50 H 0.6276 0.3510 0.7225 0.074 Uiso 1 1 calc R . .
C51 C 0.6406(13) 0.4944(12) 0.6782(10) 0.087(5) Uani 1 1 d . . .
H51 H 0.7051 0.4890 0.6460 0.104 Uiso 1 1 calc R . .
C52 C 0.5924(15) 0.5835(13) 0.6812(12) 0.090(5) Uani 1 1 d . . .
H52 H 0.6247 0.6395 0.6518 0.108 Uiso 1 1 calc R . .
C53 C 0.4973(16) 0.5921(11) 0.7268(11) 0.083(5) Uani 1 1 d . . .
H53 H 0.4648 0.6535 0.7288 0.099 Uiso 1 1 calc R . .
C54 C 0.4487(12) 0.5072(10) 0.7710(10) 0.072(4) Uani 1 1 d . . .
H54 H 0.3834 0.5134 0.8015 0.086 Uiso 1 1 calc R . .
C55 C 0.5294(7) 0.1850(8) 0.8310(7) 0.041(3) Uani 1 1 d . . .
C56 C 0.5813(8) 0.1677(9) 0.7569(8) 0.047(3) Uani 1 1 d . . .
H56 H 0.5694 0.2109 0.7076 0.056 Uiso 1 1 calc R . .
C57 C 0.6510(9) 0.0881(10) 0.7525(10) 0.065(4) Uani 1 1 d . . .
H57 H 0.6881 0.0807 0.7010 0.077 Uiso 1 1 calc R . .
C58 C 0.6654(9) 0.0191(10) 0.8253(10) 0.066(4) Uani 1 1 d . . .
H58 H 0.7108 -0.0358 0.8233 0.079 Uiso 1 1 calc R . .
C59 C 0.6106(10) 0.0342(9) 0.9007(9) 0.060(4) Uani 1 1 d . . .
H59 H 0.6187 -0.0115 0.9500 0.072 Uiso 1 1 calc R . .
C60 C 0.5432(8) 0.1170(9) 0.9042(8) 0.051(3) Uani 1 1 d . . .
H60 H 0.5076 0.1266 0.9555 0.061 Uiso 1 1 calc R . .
C61 C 0.0680(8) 0.0199(9) 0.6401(7) 0.044(3) Uani 1 1 d . . .
C62 C -0.0076(10) -0.0054(10) 0.7113(8) 0.054(3) Uani 1 1 d . . .
H62 H -0.0398 0.0428 0.7379 0.065 Uiso 1 1 calc R . .
C63 C -0.0368(11) -0.0992(12) 0.7442(11) 0.072(4) Uani 1 1 d . . .
H63 H -0.0873 -0.1133 0.7922 0.087 Uiso 1 1 calc R . .
C64 C 0.0076(13) -0.1695(13) 0.7068(11) 0.081(5) Uani 1 1 d . . .
H64 H -0.0124 -0.2325 0.7295 0.097 Uiso 1 1 calc R . .
C65 C 0.0833(13) -0.1505(12) 0.6344(12) 0.083(5) Uani 1 1 d . . .
H65 H 0.1131 -0.1997 0.6083 0.100 Uiso 1 1 calc R . .
C66 C 0.1133(10) -0.0556(11) 0.6023(9) 0.067(4) Uani 1 1 d . . .
H66 H 0.1645 -0.0422 0.5547 0.080 Uiso 1 1 calc R . .
C67 C 0.2045(8) 0.1466(10) 0.4866(7) 0.051(3) Uani 1 1 d . . .
C68 C 0.3098(8) 0.1455(9) 0.4778(8) 0.052(3) Uani 1 1 d . . .
H68 H 0.3347 0.1501 0.5217 0.062 Uiso 1 1 calc R . .
C69 C 0.3741(10) 0.1375(10) 0.4033(9) 0.062(4) Uani 1 1 d . . .
H69 H 0.4424 0.1376 0.3978 0.075 Uiso 1 1 calc R . .
C70 C 0.3417(10) 0.1298(11) 0.3399(8) 0.066(4) Uani 1 1 d . . .
H70 H 0.3866 0.1246 0.2905 0.080 Uiso 1 1 calc R . .
C71 C 0.2410(12) 0.1295(14) 0.3476(9) 0.091(5) Uani 1 1 d . . .
H71 H 0.2177 0.1236 0.3033 0.109 Uiso 1 1 calc R . .
C72 C 0.1750(10) 0.1377(14) 0.4199(9) 0.088(5) Uani 1 1 d . . .
H72 H 0.1072 0.1372 0.4236 0.105 Uiso 1 1 calc R . .
C73 C -0.0080(9) 0.2364(10) 0.5543(8) 0.052(3) Uani 1 1 d . . .
C74 C 0.0051(11) 0.3228(12) 0.4953(10) 0.081(5) Uani 1 1 d . . .
H74 H 0.0698 0.3402 0.4707 0.097 Uiso 1 1 calc R . .
C75 C -0.0733(13) 0.3855(13) 0.4705(11) 0.096(6) Uani 1 1 d . . .
H75 H -0.0617 0.4447 0.4307 0.115 Uiso 1 1 calc R . .
C76 C -0.1694(13) 0.3594(13) 0.5054(12) 0.088(5) Uani 1 1 d . . .
H76 H -0.2233 0.4011 0.4895 0.105 Uiso 1 1 calc R . .
C77 C -0.1844(10) 0.2739(13) 0.5624(10) 0.080(5) Uani 1 1 d . . .
H77 H -0.2493 0.2565 0.5854 0.096 Uiso 1 1 calc R . .
C78 C -0.1061(9) 0.2108(11) 0.5878(8) 0.063(4) Uani 1 1 d . . .
H78 H -0.1184 0.1515 0.6272 0.076 Uiso 1 1 calc R . .
C79 C -0.1659(8) 0.2125(9) 0.9055(9) 0.056(3) Uani 1 1 d . . .
C80 C -0.2746(9) 0.2254(12) 0.9564(10) 0.081(5) Uani 1 1 d . . .
H80A H -0.3040 0.2899 0.9346 0.122 Uiso 1 1 calc R . .
H80B H -0.2740 0.2167 1.0138 0.122 Uiso 1 1 calc R . .
H80C H -0.3129 0.1776 0.9523 0.122 Uiso 1 1 calc R . .
C81 C -0.1227(10) 0.1061(9) 0.9352(10) 0.074(5) Uani 1 1 d . . .
H81A H -0.1485 0.0648 0.9118 0.111 Uiso 1 1 calc R . .
H81B H -0.1415 0.0849 0.9950 0.111 Uiso 1 1 calc R . .
H81C H -0.0512 0.1021 0.9175 0.111 Uiso 1 1 calc R . .
C82 C -0.1651(11) 0.2283(13) 0.8141(10) 0.089(5) Uani 1 1 d . . .
H82A H -0.1004 0.2065 0.7856 0.133 Uiso 1 1 calc R . .
H82B H -0.1800 0.2966 0.7896 0.133 Uiso 1 1 calc R . .
H82C H -0.2146 0.1917 0.8095 0.133 Uiso 1 1 calc R . .
C83 C -0.1506(9) 0.4269(10) 0.9065(8) 0.056(3) Uani 1 1 d . . .
C84 C -0.0761(10) 0.5025(10) 0.8867(11) 0.076(5) Uani 1 1 d . . .
H84A H -0.1080 0.5669 0.8683 0.115 Uiso 1 1 calc R . .
H84B H -0.0203 0.4902 0.8435 0.115 Uiso 1 1 calc R . .
H84C H -0.0532 0.4981 0.9358 0.115 Uiso 1 1 calc R . .
C85 C -0.2364(9) 0.4389(11) 0.9814(9) 0.072(4) Uani 1 1 d . . .
H85A H -0.2091 0.4339 1.0286 0.108 Uiso 1 1 calc R . .
H85B H -0.2804 0.3885 0.9950 0.108 Uiso 1 1 calc R . .
H85C H -0.2729 0.5018 0.9673 0.108 Uiso 1 1 calc R . .
C86 C -0.1970(12) 0.4555(12) 0.8281(10) 0.091(5) Uani 1 1 d . . .
H86A H -0.2027 0.5255 0.8069 0.136 Uiso 1 1 calc R . .
H86B H -0.2620 0.4322 0.8434 0.136 Uiso 1 1 calc R . .
H86C H -0.1547 0.4266 0.7859 0.136 Uiso 1 1 calc R . .
C87 C -0.0561(9) 0.2506(9) 1.0264(7) 0.049(3) Uani 1 1 d . . .
C88 C 0.0264(10) 0.1646(11) 1.0262(9) 0.075(4) Uani 1 1 d . . .
H88A H 0.0387 0.1385 1.0812 0.112 Uiso 1 1 calc R . .
H88B H 0.0866 0.1874 0.9878 0.112 Uiso 1 1 calc R . .
H88C H 0.0050 0.1143 1.0094 0.112 Uiso 1 1 calc R . .
C89 C -0.0120(11) 0.3304(12) 1.0483(9) 0.077(4) Uani 1 1 d . . .
H89A H -0.0649 0.3775 1.0646 0.115 Uiso 1 1 calc R . .
H89B H 0.0354 0.3625 1.0004 0.115 Uiso 1 1 calc R . .
H89C H 0.0207 0.3004 1.0934 0.115 Uiso 1 1 calc R . .
C90 C -0.1448(9) 0.2179(11) 1.0991(8) 0.070(4) Uani 1 1 d . . .
H90A H -0.1650 0.1584 1.0958 0.105 Uiso 1 1 calc R . .
H90B H -0.1995 0.2679 1.0960 0.105 Uiso 1 1 calc R . .
H90C H -0.1255 0.2069 1.1509 0.105 Uiso 1 1 calc R . .

loop_
_atom_site_aniso_label
_atom_site_aniso_U_11
_atom_site_aniso_U_22
_atom_site_aniso_U_33
_atom_site_aniso_U_23
_atom_site_aniso_U_13
_atom_site_aniso_U_12
Pt1 0.0203(2) 0.0457(3) 0.0466(3) -0.0190(2) -0.00616(17) -0.00110(16)
Rh1 0.0212(4) 0.0455(5) 0.0430(5) -0.0134(4) -0.0079(3) -0.0034(3)
Rh2 0.0223(4) 0.0473(5) 0.0380(5) -0.0141(4) -0.0064(3) -0.0019(3)
Ge1 0.0258(6) 0.0520(7) 0.0492(7) -0.0177(6) -0.0114(5) -0.0035(5)
Ge2 0.0240(6) 0.0629(8) 0.0425(7) -0.0207(6) -0.0067(5) -0.0039(5)
Ge3 0.0218(5) 0.0495(7) 0.0416(7) -0.0130(6) -0.0040(5) -0.0012(5)
P1 0.0225(13) 0.0474(17) 0.0527(18) -0.0244(14) -0.0072(12) 0.0010(11)
O11 0.039(5) 0.080(7) 0.105(8) -0.057(6) -0.003(5) -0.006(4)
O12 0.084(8) 0.073(7) 0.073(7) 0.003(6) -0.026(6) -0.025(6)
O13 0.052(5) 0.066(6) 0.056(6) -0.014(5) -0.013(4) -0.001(4)
O21 0.062(6) 0.080(7) 0.056(6) -0.015(5) -0.018(5) 0.023(5)
O22 0.065(6) 0.076(7) 0.055(6) 0.005(5) -0.010(5) -0.019(5)
O23 0.051(5) 0.057(6) 0.052(5) -0.013(5) -0.006(4) -0.007(4)
C11 0.033(6) 0.056(8) 0.064(8) -0.033(7) -0.009(6) -0.007(5)
C12 0.033(6) 0.054(8) 0.065(8) -0.020(7) -0.017(6) -0.006(5)
C13 0.026(6) 0.056(8) 0.060(8) -0.031(7) -0.010(5) 0.007(5)
C21 0.033(6) 0.062(8) 0.032(6) -0.013(6) -0.007(5) 0.011(5)
C22 0.033(6) 0.056(8) 0.034(6) -0.015(6) -0.007(5) -0.005(5)
C23 0.027(5) 0.045(7) 0.044(7) -0.009(6) -0.008(5) -0.012(5)
C31 0.021(5) 0.054(7) 0.041(6) -0.013(5) -0.005(4) -0.003(5)
C32 0.033(6) 0.051(7) 0.062(8) -0.019(6) -0.006(6) -0.006(5)
C33 0.031(6) 0.056(8) 0.074(9) -0.005(7) -0.014(6) 0.008(6)
C34 0.049(8) 0.053(8) 0.082(10) -0.025(8) 0.006(7) 0.001(6)
C35 0.056(8) 0.051(8) 0.088(11) -0.029(8) -0.016(8) -0.006(6)
C36 0.044(7) 0.062(8) 0.047(7) -0.020(6) -0.014(6) 0.002(6)
C37 0.033(6) 0.065(8) 0.043(7) -0.007(6) -0.010(5) -0.012(6)
C38 0.037(7) 0.083(11) 0.064(9) -0.016(8) 0.006(6) -0.004(7)
C39 0.050(9) 0.114(14) 0.068(10) 0.007(10) 0.001(8) -0.031(9)
C40 0.029(7) 0.148(17) 0.083(12) -0.028(12) 0.000(7) -0.017(10)
C41 0.038(8) 0.160(18) 0.093(13) -0.078(13) 0.006(8) 0.002(10)
C42 0.017(5) 0.084(10) 0.067(8) -0.032(7) 0.002(5) 0.014(6)
C43 0.030(6) 0.059(8) 0.060(8) -0.027(6) -0.006(5) 0.006(5)
C44 0.039(7) 0.082(10) 0.074(9) -0.037(8) -0.022(7) 0.016(6)
C45 0.060(9) 0.097(12) 0.082(11) -0.054(10) -0.042(9) 0.022(8)
C46 0.101(13) 0.071(10) 0.058(9) -0.034(8) -0.046(9) 0.030(9)
C47 0.079(11) 0.078(11) 0.054(9) -0.016(8) -0.016(8) -0.001(8)
C48 0.054(8) 0.071(9) 0.060(9) -0.021(7) -0.010(7) 0.002(7)
C49 0.053(7) 0.041(7) 0.060(8) -0.015(6) -0.037(6) -0.005(5)
C50 0.047(8) 0.061(9) 0.079(10) -0.016(8) -0.013(7) -0.015(6)
C51 0.082(12) 0.067(11) 0.094(13) 0.007(9) -0.006(9) -0.035(9)
C52 0.103(15) 0.066(12) 0.099(14) 0.001(10) -0.030(12) -0.034(11)
C53 0.131(17) 0.041(9) 0.090(12) -0.020(8) -0.046(12) -0.008(9)
C54 0.084(11) 0.060(9) 0.087(11) -0.041(8) -0.026(9) 0.001(8)
C55 0.023(5) 0.056(7) 0.050(7) -0.018(6) -0.013(5) -0.007(5)
C56 0.029(6) 0.061(8) 0.056(8) -0.018(6) -0.014(5) -0.010(5)
C57 0.038(7) 0.078(10) 0.084(11) -0.046(9) 0.006(7) -0.010(7)
C58 0.031(7) 0.066(9) 0.099(12) -0.021(9) -0.018(7) 0.006(6)
C59 0.053(8) 0.055(8) 0.077(10) -0.003(7) -0.032(8) -0.015(6)
C60 0.034(6) 0.053(8) 0.072(9) -0.011(7) -0.026(6) -0.007(5)
C61 0.027(5) 0.064(8) 0.048(7) -0.029(6) -0.004(5) 0.002(5)
C62 0.052(8) 0.062(9) 0.055(8) -0.016(7) -0.020(6) -0.012(6)
C63 0.054(9) 0.083(11) 0.096(12) -0.027(10) -0.034(8) -0.017(8)
C64 0.080(12) 0.082(12) 0.091(13) -0.008(10) -0.043(10) -0.028(10)
C65 0.080(12) 0.070(11) 0.120(15) -0.044(10) -0.035(11) -0.010(9)
C66 0.047(8) 0.082(11) 0.081(10) -0.039(9) -0.015(7) 0.002(7)
C67 0.022(5) 0.088(9) 0.046(7) -0.028(7) -0.001(5) -0.008(6)
C68 0.033(6) 0.066(8) 0.060(8) -0.028(7) 0.000(6) -0.013(6)
C69 0.037(7) 0.072(9) 0.075(10) -0.028(8) 0.002(7) -0.006(6)
C70 0.035(7) 0.107(12) 0.053(8) -0.026(8) 0.000(6) -0.004(7)
C71 0.069(11) 0.163(17) 0.054(9) -0.051(10) -0.019(8) 0.001(11)
C72 0.027(7) 0.183(18) 0.065(10) -0.051(11) -0.009(6) -0.011(9)
C73 0.038(7) 0.071(9) 0.057(8) -0.027(7) -0.020(6) -0.003(6)
C74 0.057(9) 0.084(11) 0.103(13) 0.001(10) -0.045(9) -0.010(8)
C75 0.074(12) 0.090(13) 0.115(14) 0.015(11) -0.045(11) -0.022(10)
C76 0.067(11) 0.091(13) 0.109(14) -0.030(11) -0.045(10) 0.029(9)
C77 0.034(7) 0.113(14) 0.083(11) -0.018(10) -0.016(7) 0.012(8)
C78 0.029(6) 0.095(11) 0.058(8) -0.005(7) -0.017(6) 0.001(6)
C79 0.026(6) 0.066(9) 0.080(10) -0.037(7) 0.004(6) -0.008(5)
C80 0.023(6) 0.123(13) 0.117(13) -0.075(11) 0.016(7) -0.032(7)
C81 0.045(8) 0.054(9) 0.134(14) -0.045(9) -0.014(8) -0.008(6)
C82 0.066(10) 0.139(15) 0.092(12) -0.065(11) -0.009(9) -0.051(10)
C83 0.033(6) 0.069(9) 0.072(9) -0.030(7) -0.012(6) 0.001(6)
C84 0.044(8) 0.066(9) 0.128(14) -0.049(9) -0.018(8) 0.012(7)
C85 0.031(7) 0.102(12) 0.086(11) -0.054(9) 0.011(7) 0.002(7)
C86 0.086(12) 0.099(12) 0.106(13) -0.058(11) -0.051(10) 0.045(10)
C87 0.045(7) 0.060(8) 0.044(7) -0.019(6) -0.011(5) -0.002(6)
C88 0.047(8) 0.090(11) 0.067(9) -0.018(8) 0.000(7) 0.026(7)
C89 0.063(10) 0.116(13) 0.065(9) -0.035(9) -0.018(8) -0.021(9)
C90 0.039(7) 0.099(11) 0.060(9) -0.017(8) 0.008(6) -0.008(7)

loop_
_atom_type_symbol
_atom_type_description
_atom_type_scat_dispersion_real
_atom_type_scat_dispersion_imag
_atom_type_scat_source
C C 0.0033 0.0016 'International Tables Vol C Tables 4.2.6.8 and 6.1.1.4'
H H 0.0000 0.0000 'International Tables Vol C Tables 4.2.6.8 and 6.1.1.4'
O O 0.0106 0.0060 'International Tables Vol C Tables 4.2.6.8 and 6.1.1.4'
P P 0.1023 0.0942 'International Tables Vol C Tables 4.2.6.8 and 6.1.1.4'
Ge Ge 0.1547 1.8001 'International Tables Vol C Tables 4.2.6.8 and 6.1.1.4'
Rh Rh -1.1178 0.9187 'International Tables Vol C Tables 4.2.6.8 and 6.1.1.4'
Pt Pt -1.7033 8.3905 'International Tables Vol C Tables 4.2.6.8 and 6.1.1.4'

loop_
_geom_angle_atom_site_label_1
_geom_angle_atom_site_label_2
_geom_angle_atom_site_label_3
_geom_angle
_geom_angle_site_symmetry_1
_geom_angle_site_symmetry_3
_geom_angle_publ_flag
C11 Pt1 C21 133.7(5) . . ?
C11 Pt1 P1 107.2(4) . . ?
C21 Pt1 P1 105.1(3) . . ?
C11 Pt1 Rh1 51.3(3) . . ?
C21 Pt1 Rh1 105.8(3) . . ?
P1 Pt1 Rh1 148.86(8) . . ?
C11 Pt1 Rh2 112.6(3) . . ?
C21 Pt1 Rh2 49.8(3) . . ?
P1 Pt1 Rh2 139.48(7) . . ?
Rh1 Pt1 Rh2 63.66(3) . . ?
C13 Rh1 C12 171.5(5) . . ?
C13 Rh1 C11 96.0(5) . . ?
C12 Rh1 C11 87.5(5) . . ?
C13 Rh1 Ge3 85.9(3) . . ?
C12 Rh1 Ge3 94.0(4) . . ?
C11 Rh1 Ge3 156.1(3) . . ?
C13 Rh1 Ge1 85.6(3) . . ?
C12 Rh1 Ge1 86.2(3) . . ?
C11 Rh1 Ge1 99.0(3) . . ?
Ge3 Rh1 Ge1 104.86(5) . . ?
C13 Rh1 Pt1 89.2(3) . . ?
C12 Rh1 Pt1 98.7(3) . . ?
C11 Rh1 Pt1 45.7(3) . . ?
Ge3 Rh1 Pt1 110.74(4) . . ?
Ge1 Rh1 Pt1 143.54(5) . . ?
C13 Rh1 Rh2 97.8(3) . . ?
C12 Rh1 Rh2 89.0(3) . . ?
C11 Rh1 Rh2 102.4(3) . . ?
Ge3 Rh1 Rh2 53.91(3) . . ?
Ge1 Rh1 Rh2 157.86(5) . . ?
Pt1 Rh1 Rh2 58.58(2) . . ?
C23 Rh2 C22 166.1(5) . . ?
C23 Rh2 C21 102.1(4) . . ?
C22 Rh2 C21 88.6(4) . . ?
C23 Rh2 Ge3 86.3(3) . . ?
C22 Rh2 Ge3 88.7(3) . . ?
C21 Rh2 Ge3 149.8(3) . . ?
C23 Rh2 Ge2 86.9(3) . . ?
C22 Rh2 Ge2 83.0(3) . . ?
C21 Rh2 Ge2 97.0(3) . . ?
Ge3 Rh2 Ge2 112.47(5) . . ?
C23 Rh2 Pt1 79.1(3) . . ?
C22 Rh2 Pt1 114.8(3) . . ?
C21 Rh2 Pt1 45.6(3) . . ?
Ge3 Rh2 Pt1 109.94(4) . . ?
Ge2 Rh2 Pt1 134.15(4) . . ?
C23 Rh2 Rh1 89.3(3) . . ?
C22 Rh2 Rh1 98.2(3) . . ?
C21 Rh2 Rh1 96.8(3) . . ?
Ge3 Rh2 Rh1 53.91(3) . . ?
Ge2 Rh2 Rh1 166.12(5) . . ?
Pt1 Rh2 Rh1 57.76(2) . . ?
C43 Ge1 C55 105.9(5) . . ?
C43 Ge1 C49 103.6(5) . . ?
C55 Ge1 C49 106.8(5) . . ?
C43 Ge1 Rh1 113.8(3) . . ?
C55 Ge1 Rh1 111.4(3) . . ?
C49 Ge1 Rh1 114.6(3) . . ?
C67 Ge2 C61 104.5(5) . . ?
C67 Ge2 C73 104.5(5) . . ?
C61 Ge2 C73 107.5(5) . . ?
C67 Ge2 Rh2 114.8(3) . . ?
C61 Ge2 Rh2 115.3(3) . . ?
C73 Ge2 Rh2 109.5(4) . . ?
C31 Ge3 C37 104.2(5) . . ?
C31 Ge3 Rh1 119.7(3) . . ?
C37 Ge3 Rh1 121.6(4) . . ?
C31 Ge3 Rh2 113.6(3) . . ?
C37 Ge3 Rh2 124.0(3) . . ?
Rh1 Ge3 Rh2 72.18(4) . . ?
C83 P1 C87 109.6(6) . . ?
C83 P1 C79 108.8(5) . . ?
C87 P1 C79 107.0(6) . . ?
C83 P1 Pt1 111.6(4) . . ?
C87 P1 Pt1 108.4(4) . . ?
C79 P1 Pt1 111.2(4) . . ?
O11 C11 Pt1 139.7(10) . . ?
O11 C11 Rh1 133.2(9) . . ?
Pt1 C11 Rh1 83.1(4) . . ?
O12 C12 Rh1 175.7(11) . . ?
O13 C13 Rh1 177.7(10) . . ?
O21 C21 Pt1 134.4(9) . . ?
O21 C21 Rh2 136.2(9) . . ?
Pt1 C21 Rh2 84.6(4) . . ?
O22 C22 Rh2 179.4(10) . . ?
O23 C23 Rh2 175.7(9) . . ?
C32 C31 C36 116.3(11) . . ?
C32 C31 Ge3 123.2(9) . . ?
C36 C31 Ge3 120.5(8) . . ?
C31 C32 C33 122.7(12) . . ?
C32 C33 C34 119.3(13) . . ?
C35 C34 C33 119.4(13) . . ?
C36 C35 C34 120.5(13) . . ?
C35 C36 C31 121.7(11) . . ?
C38 C37 C42 117.1(12) . . ?
C38 C37 Ge3 124.1(10) . . ?
C42 C37 Ge3 118.8(10) . . ?
C37 C38 C39 123.6(14) . . ?
C40 C39 C38 118.0(16) . . ?
C39 C40 C41 120.2(15) . . ?
C40 C41 C42 121.7(16) . . ?
C37 C42 C41 119.3(15) . . ?
C48 C43 C44 116.1(13) . . ?
C48 C43 Ge1 126.3(10) . . ?
C44 C43 Ge1 117.3(10) . . ?
C43 C44 C45 121.8(14) . . ?
C46 C45 C44 118.8(14) . . ?
C47 C46 C45 120.0(14) . . ?
C46 C47 C48 121.0(15) . . ?
C43 C48 C47 122.3(14) . . ?
C54 C49 C50 116.4(13) . . ?
C54 C49 Ge1 121.5(11) . . ?
C50 C49 Ge1 122.1(9) . . ?
C51 C50 C49 122.5(14) . . ?
C52 C51 C50 119.2(17) . . ?
C51 C52 C53 120.8(16) . . ?
C52 C53 C54 119.4(15) . . ?
C49 C54 C53 121.7(15) . . ?
C56 C55 C60 118.4(11) . . ?
C56 C55 Ge1 121.3(9) . . ?
C60 C55 Ge1 120.0(9) . . ?
C55 C56 C57 122.2(12) . . ?
C56 C57 C58 119.9(13) . . ?
C59 C58 C57 118.2(12) . . ?
C58 C59 C60 121.2(13) . . ?
C55 C60 C59 119.9(13) . . ?
C62 C61 C66 116.2(12) . . ?
C62 C61 Ge2 123.2(9) . . ?
C66 C61 Ge2 120.6(10) . . ?
C63 C62 C61 122.6(14) . . ?
C64 C63 C62 119.9(16) . . ?
C63 C64 C65 121.4(16) . . ?
C64 C65 C66 118.3(15) . . ?
C65 C66 C61 121.6(14) . . ?
C72 C67 C68 116.3(11) . . ?
C72 C67 Ge2 121.2(9) . . ?
C68 C67 Ge2 122.5(9) . . ?
C69 C68 C67 119.4(12) . . ?
C70 C69 C68 122.1(13) . . ?
C69 C70 C71 119.4(13) . . ?
C72 C71 C70 120.3(13) . . ?
C67 C72 C71 122.5(13) . . ?
C74 C73 C78 117.1(12) . . ?
C74 C73 Ge2 120.3(10) . . ?
C78 C73 Ge2 122.5(10) . . ?
C73 C74 C75 122.7(15) . . ?
C74 C75 C76 119.0(16) . . ?
C77 C76 C75 119.6(14) . . ?
C76 C77 C78 121.7(14) . . ?
C77 C78 C73 119.8(14) . . ?
C82 C79 C81 105.8(12) . . ?
C82 C79 C80 110.2(12) . . ?
C81 C79 C80 109.1(11) . . ?
C82 C79 P1 110.2(9) . . ?
C81 C79 P1 109.3(9) . . ?
C80 C79 P1 112.0(9) . . ?
C84 C83 C85 110.6(11) . . ?
C84 C83 C86 104.0(12) . . ?
C85 C83 C86 107.0(11) . . ?
C84 C83 P1 109.5(8) . . ?
C85 C83 P1 115.4(10) . . ?
C86 C83 P1 109.8(9) . . ?
C90 C87 C88 108.7(11) . . ?
C90 C87 C89 105.9(11) . . ?
C88 C87 C89 105.6(11) . . ?
C90 C87 P1 117.7(9) . . ?
C88 C87 P1 108.8(9) . . ?
C89 C87 P1 109.4(9) . . ?

loop_
_geom_bond_atom_site_label_1
_geom_bond_atom_site_label_2
_geom_bond_distance
_geom_bond_site_symmetry_2
_geom_bond_publ_flag
Pt1 C11 1.992(11) . ?
Pt1 C21 2.001(11) . ?
Pt1 P1 2.348(3) . ?
Pt1 Rh1 2.7648(9) . ?
Pt1 Rh2 2.7897(9) . ?
Rh1 C13 1.889(14) . ?
Rh1 C12 1.897(14) . ?
Rh1 C11 2.172(12) . ?
Rh1 Ge3 2.4865(14) . ?
Rh1 Ge1 2.5036(13) . ?
Rh1 Rh2 2.9295(12) . ?
Rh2 C23 1.882(12) . ?
Rh2 C22 1.908(12) . ?
Rh2 C21 2.140(11) . ?
Rh2 Ge3 2.4866(13) . ?
Rh2 Ge2 2.5085(14) . ?
Ge1 C43 1.969(12) . ?
Ge1 C55 1.977(11) . ?
Ge1 C49 1.979(12) . ?
Ge2 C67 1.959(11) . ?
Ge2 C61 1.961(12) . ?
Ge2 C73 1.968(12) . ?
Ge3 C31 1.955(11) . ?
Ge3 C37 1.960(12) . ?
P1 C83 1.904(13) . ?
P1 C87 1.906(12) . ?
P1 C79 1.931(12) . ?
O11 C11 1.157(13) . ?
O12 C12 1.148(14) . ?
O13 C13 1.153(13) . ?
O21 C21 1.178(12) . ?
O22 C22 1.118(12) . ?
O23 C23 1.148(12) . ?
C31 C32 1.372(15) . ?
C31 C36 1.407(16) . ?
C32 C33 1.379(16) . ?
C33 C34 1.384(19) . ?
C34 C35 1.371(19) . ?
C35 C36 1.364(16) . ?
C37 C38 1.350(17) . ?
C37 C42 1.393(16) . ?
C38 C39 1.413(18) . ?
C39 C40 1.35(2) . ?
C40 C41 1.35(2) . ?
C41 C42 1.401(19) . ?
C43 C48 1.375(17) . ?
C43 C44 1.384(17) . ?
C44 C45 1.413(18) . ?
C45 C46 1.38(2) . ?
C46 C47 1.33(2) . ?
C47 C48 1.385(18) . ?
C49 C54 1.357(17) . ?
C49 C50 1.403(17) . ?
C50 C51 1.372(18) . ?
C51 C52 1.35(2) . ?
C52 C53 1.36(2) . ?
C53 C54 1.41(2) . ?
C55 C56 1.363(15) . ?
C55 C60 1.387(16) . ?
C56 C57 1.381(17) . ?
C57 C58 1.392(19) . ?
C58 C59 1.381(19) . ?
C59 C60 1.397(17) . ?
C61 C62 1.393(16) . ?
C61 C66 1.403(17) . ?
C62 C63 1.381(18) . ?
C63 C64 1.33(2) . ?
C64 C65 1.40(2) . ?
C65 C66 1.399(19) . ?
C67 C72 1.358(17) . ?
C67 C68 1.431(15) . ?
C68 C69 1.383(17) . ?
C69 C70 1.320(18) . ?
C70 C71 1.374(19) . ?
C71 C72 1.365(19) . ?
C73 C74 1.357(18) . ?
C73 C78 1.400(16) . ?
C74 C75 1.37(2) . ?
C75 C76 1.38(2) . ?
C76 C77 1.34(2) . ?
C77 C78 1.379(17) . ?
C79 C82 1.518(19) . ?
C79 C81 1.538(17) . ?
C79 C80 1.551(15) . ?
C83 C84 1.526(18) . ?
C83 C85 1.544(16) . ?
C83 C86 1.563(19) . ?
C87 C90 1.533(16) . ?
C87 C88 1.546(16) . ?
C87 C89 1.555(17) . ?
